data_4085352
loop_
_publ_author_name
'Burlakov, Vladimir V.'
'Bogdanov, Vyacheslav S.'
'Arndt, Perdita'
'Baumann, Wolfgang'
'Spannenberg, Anke'
'Lyssenko, Konstantin A.'
'Ananyev, Ivan V.'
'Rosenthal, Uwe'
'Shur, Vladimir B.'

_publ_section_title
;
 Thermal Isomerization of the Buchwald Seven-Membered Zirconacyclocumulene
 and Its Interaction with Acetylenes. Synthesis and Structures of Novel
 Seven-Membered Zirconacyclocumulene Complexes
;
_journal_issue 11
_journal_name_full Organometallics
_journal_page_first 2471
_journal_paper_doi 10.1021/om501205s
_journal_volume 34
_journal_year 2015
_chemical_formula_moiety 'C42 H30 Zr'
_chemical_formula_sum 'C42 H30 Zr'
_chemical_formula_weight 625.88
_chemical_name_systematic
; 
 ? 
;
_space_group_IT_number 14
_symmetry_cell_setting monoclinic
_symmetry_space_group_name_Hall '-P 2yn'
_symmetry_space_group_name_H-M 'P 1 21/n 1'
_atom_sites_solution_hydrogens geom
_atom_sites_solution_primary direct
_atom_sites_solution_secondary difmap
_audit_creation_method SHELXL-97
_cell_angle_alpha 90.00
_cell_angle_beta 94.3550(10)
_cell_angle_gamma 90.00
_cell_formula_units_Z 4
_cell_length_a 11.6179(5)
_cell_length_b 10.1683(5)
_cell_length_c 25.7646(12)
_cell_measurement_reflns_used 522
_cell_measurement_temperature 100(2)
_cell_measurement_theta_max 29
_cell_measurement_theta_min 3
_cell_volume 3034.9(2)
_computing_cell_refinement 'Bruker SAINT'
_computing_data_collection 'Bruker APEX II'
_computing_data_reduction 'Bruker SAINT'
_computing_molecular_graphics 'Bruker SHELXTL'
_computing_publication_material 'Bruker SHELXTL'
_computing_structure_refinement 'SHELXL-97 (Sheldrick, 1997)'
_computing_structure_solution 'SHELXS-97 (Sheldrick, 1997)'
_diffrn_ambient_temperature 100(2)
_diffrn_measured_fraction_theta_full 0.997
_diffrn_measured_fraction_theta_max 0.997
_diffrn_measurement_device_type 'Bruker APEX II CCD area detector''
_diffrn_measurement_method 'omega scans'
_diffrn_radiation_monochromator graphite
_diffrn_radiation_source 'fine-focus sealed tube'
_diffrn_radiation_type MoK\a
_diffrn_radiation_wavelength 0.71073
_diffrn_reflns_av_R_equivalents 0.0448
_diffrn_reflns_av_sigmaI/netI 0.0484
_diffrn_reflns_limit_h_max 14
_diffrn_reflns_limit_h_min -15
_diffrn_reflns_limit_k_max 13
_diffrn_reflns_limit_k_min -13
_diffrn_reflns_limit_l_max 33
_diffrn_reflns_limit_l_min -35
_diffrn_reflns_number 24577
_diffrn_reflns_theta_full 29.00
_diffrn_reflns_theta_max 29.00
_diffrn_reflns_theta_min 1.59
_exptl_absorpt_coefficient_mu 0.392
_exptl_absorpt_correction_T_max 0.958
_exptl_absorpt_correction_T_min 0.915
_exptl_absorpt_correction_type multi-scan
_exptl_absorpt_process_details SADABS
_exptl_crystal_colour red
_exptl_crystal_density_diffrn 1.370
_exptl_crystal_density_method 'not measured'
_exptl_crystal_description prism
_exptl_crystal_F_000 1288
_exptl_crystal_size_max 0.23
_exptl_crystal_size_mid 0.22
_exptl_crystal_size_min 0.11
_refine_diff_density_max 0.457
_refine_diff_density_min -0.332
_refine_diff_density_rms 0.075
_refine_ls_extinction_method none
_refine_ls_goodness_of_fit_ref 0.989
_refine_ls_hydrogen_treatment mixed
_refine_ls_matrix_type full
_refine_ls_number_parameters 508
_refine_ls_number_reflns 8031
_refine_ls_number_restraints 0
_refine_ls_restrained_S_all 0.989
_refine_ls_R_factor_all 0.0500
_refine_ls_R_factor_gt 0.0353
_refine_ls_shift/su_max 0.001
_refine_ls_shift/su_mean 0.000
_refine_ls_structure_factor_coef Fsqd
_refine_ls_weighting_details 'calc w=1/[\s^2^(Fo^2^)+(0.0445P)^2^+0.5776P] where P=(Fo^2^+2Fc^2^)/3'
_refine_ls_weighting_scheme calc
_refine_ls_wR_factor_gt 0.0792
_refine_ls_wR_factor_ref 0.0866
_reflns_number_gt 6433
_reflns_number_total 8031
_reflns_threshold_expression I>2\s(I)
_cod_data_source_file om501205s_si_002.cif
_cod_data_source_block complex_10
_cod_depositor_comments
;
The following automatic conversions were performed:

'_symmetry_cell_setting' value 'Monoclinic' changed to 'monoclinic'
according to
/usr/data/users/saulius/crontab/automatic-downloads/rss-feeds/ACS/lib/dictionaries/cif_core.dic
dictionary named 'cif_core.dic' version 2.4.2 from 2011-04-26.

Automatic conversion script
Id: cif_fix_values 3008 2015-01-20 13:52:24Z robertas 

 Adding full bibliography for 4085350--4085354.cif.
;
_cod_original_sg_symbol_H-M 'P 21/n'
_cod_database_code 4085352

loop_
_symmetry_equiv_pos_as_xyz
'x, y, z'
'-x+1/2, y+1/2, -z+1/2'
'-x, -y, -z'
'x-1/2, -y-1/2, z-1/2'

loop_
_atom_site_label
_atom_site_type_symbol
_atom_site_fract_x
_atom_site_fract_y
_atom_site_fract_z
_atom_site_U_iso_or_equiv
_atom_site_adp_type
_atom_site_occupancy
_atom_site_symmetry_multiplicity
_atom_site_calc_flag
Zr1 Zr -0.007787(15) 0.794651(16) 0.106144(7) 0.01133(6) Uani 1 1 d
C1 C 0.08889(15) 0.62269(18) 0.07366(7) 0.0126(3) Uani 1 1 d
C2 C 0.10311(15) 0.52288(17) 0.10895(7) 0.0125(3) Uani 1 1 d
C3 C 0.04638(15) 0.53139(17) 0.15923(7) 0.0120(3) Uani 1 1 d
C4 C -0.00982(16) 0.64403(18) 0.17160(7) 0.0129(4) Uani 1 1 d
C5 C 0.15036(16) 0.62758(17) 0.02548(7) 0.0137(4) Uani 1 1 d
C6 C 0.09119(17) 0.65578(19) -0.02285(7) 0.0160(4) Uani 1 1 d
H6 H 0.008(2) 0.665(2) -0.0255(9) 0.021(6) Uiso 1 1 d
C7 C 0.14996(19) 0.6675(2) -0.06780(8) 0.0213(4) Uani 1 1 d
H7 H 0.105(2) 0.682(2) -0.1000(10) 0.030(7) Uiso 1 1 d
C8 C 0.2692(2) 0.6541(2) -0.06538(8) 0.0259(5) Uani 1 1 d
H8 H 0.311(2) 0.662(2) -0.0950(10) 0.032(7) Uiso 1 1 d
C9 C 0.32903(19) 0.6267(2) -0.01796(9) 0.0245(5) Uani 1 1 d
H9 H 0.402(2) 0.621(2) -0.0170(8) 0.017(6) Uiso 1 1 d
C10 C 0.27121(17) 0.6133(2) 0.02692(8) 0.0186(4) Uani 1 1 d
H10 H 0.3153(19) 0.593(2) 0.0602(9) 0.021(6) Uiso 1 1 d
C11 C 0.17366(16) 0.40972(18) 0.10116(7) 0.0138(4) Uani 1 1 d
C12 C 0.24010(16) 0.32030(18) 0.09661(7) 0.0149(4) Uani 1 1 d
C13 C 0.32891(16) 0.22221(18) 0.09662(8) 0.0155(4) Uani 1 1 d
C14 C 0.39392(18) 0.2041(2) 0.05357(9) 0.0231(4) Uani 1 1 d
H14 H 0.375(2) 0.256(2) 0.0238(10) 0.023(6) Uiso 1 1 d
C15 C 0.48209(19) 0.1106(3) 0.05598(10) 0.0320(6) Uani 1 1 d
H15 H 0.525(2) 0.103(3) 0.0285(10) 0.035(7) Uiso 1 1 d
C16 C 0.5054(2) 0.0361(2) 0.10045(11) 0.0345(6) Uani 1 1 d
H16 H 0.563(2) -0.024(3) 0.1016(11) 0.046(8) Uiso 1 1 d
C17 C 0.4428(2) 0.0548(2) 0.14321(11) 0.0311(5) Uani 1 1 d
H17 H 0.462(2) 0.005(3) 0.1767(11) 0.049(8) Uiso 1 1 d
C18 C 0.35590(18) 0.1474(2) 0.14162(9) 0.0219(4) Uani 1 1 d
H18 H 0.309(2) 0.163(2) 0.1725(10) 0.030(7) Uiso 1 1 d
C19 C 0.05564(16) 0.42011(18) 0.19410(7) 0.0143(4) Uani 1 1 d
C20 C 0.06237(17) 0.33380(19) 0.22605(7) 0.0156(4) Uani 1 1 d
C21 C 0.06348(16) 0.23345(18) 0.26527(7) 0.0149(4) Uani 1 1 d
C22 C 0.14715(18) 0.13388(19) 0.26846(7) 0.0169(4) Uani 1 1 d
H22 H 0.207(2) 0.138(2) 0.2461(9) 0.025(6) Uiso 1 1 d
C23 C 0.14530(18) 0.0360(2) 0.30583(8) 0.0188(4) Uani 1 1 d
H23 H 0.2008(19) -0.027(2) 0.3073(9) 0.022(6) Uiso 1 1 d
C24 C 0.06155(18) 0.0369(2) 0.34157(8) 0.0192(4) Uani 1 1 d
H24 H 0.0620(19) -0.031(2) 0.3681(9) 0.022(6) Uiso 1 1 d
C25 C -0.02087(18) 0.1367(2) 0.33928(8) 0.0225(4) Uani 1 1 d
H25 H -0.075(2) 0.142(2) 0.3623(9) 0.028(7) Uiso 1 1 d
C26 C -0.02110(17) 0.2329(2) 0.30150(8) 0.0190(4) Uani 1 1 d
H26 H -0.078(2) 0.298(2) 0.3007(10) 0.030(7) Uiso 1 1 d
C27 C -0.07882(16) 0.65348(18) 0.21745(7) 0.0134(4) Uani 1 1 d
C28 C -0.16342(17) 0.55917(19) 0.22644(8) 0.0160(4) Uani 1 1 d
H28 H -0.1685(18) 0.487(2) 0.2053(8) 0.017(6) Uiso 1 1 d
C29 C -0.23548(18) 0.5740(2) 0.26683(8) 0.0192(4) Uani 1 1 d
H29 H -0.292(2) 0.509(2) 0.2729(9) 0.028(6) Uiso 1 1 d
C30 C -0.22376(19) 0.6821(2) 0.29960(8) 0.0215(4) Uani 1 1 d
H30 H -0.270(2) 0.693(2) 0.3261(10) 0.028(7) Uiso 1 1 d
C31 C -0.14073(18) 0.7755(2) 0.29159(8) 0.0192(4) Uani 1 1 d
H31 H -0.136(2) 0.843(2) 0.3130(9) 0.025(6) Uiso 1 1 d
C32 C -0.06998(17) 0.76249(19) 0.25069(8) 0.0163(4) Uani 1 1 d
H32 H -0.0195(19) 0.826(2) 0.2455(8) 0.016(6) Uiso 1 1 d
C33 C 0.14640(18) 0.8960(2) 0.16714(8) 0.0188(4) Uani 1 1 d
H33 H 0.158(2) 0.863(2) 0.2020(10) 0.030(7) Uiso 1 1 d
C34 C 0.20270(17) 0.85557(19) 0.12305(8) 0.0178(4) Uani 1 1 d
H34 H 0.263(2) 0.787(2) 0.1247(10) 0.028(6) Uiso 1 1 d
C35 C 0.15992(18) 0.93206(19) 0.08025(8) 0.0196(4) Uani 1 1 d
H35 H 0.1819(19) 0.924(2) 0.0453(9) 0.021(6) Uiso 1 1 d
C36 C 0.07694(18) 1.01964(19) 0.09767(8) 0.0201(4) Uani 1 1 d
H36 H 0.032(2) 1.087(2) 0.0775(9) 0.026(6) Uiso 1 1 d
C37 C 0.06763(18) 0.99732(19) 0.15120(8) 0.0198(4) Uani 1 1 d
H37 H 0.0170(19) 1.046(2) 0.1728(9) 0.021(6) Uiso 1 1 d
C38 C -0.21948(18) 0.8312(2) 0.11472(9) 0.0224(4) Uani 1 1 d
H38 H -0.238(2) 0.859(2) 0.1480(9) 0.025(6) Uiso 1 1 d
C39 C -0.20768(16) 0.6996(2) 0.09810(8) 0.0184(4) Uani 1 1 d
H39 H -0.2246(19) 0.624(2) 0.1176(9) 0.020(6) Uiso 1 1 d
C40 C -0.16995(17) 0.7012(2) 0.04736(8) 0.0177(4) Uani 1 1 d
H40 H -0.154(2) 0.628(2) 0.0268(9) 0.026(6) Uiso 1 1 d
C41 C -0.15716(18) 0.8342(2) 0.03291(8) 0.0214(4) Uani 1 1 d
H41 H -0.136(2) 0.863(2) 0.0008(10) 0.030(7) Uiso 1 1 d
C42 C -0.18947(18) 0.9142(2) 0.07412(9) 0.0237(5) Uani 1 1 d
H42 H -0.187(2) 1.009(2) 0.0749(9) 0.026(6) Uiso 1 1 d

loop_
_atom_site_aniso_label
_atom_site_aniso_U_11
_atom_site_aniso_U_22
_atom_site_aniso_U_33
_atom_site_aniso_U_23
_atom_site_aniso_U_13
_atom_site_aniso_U_12
Zr1 0.01241(9) 0.01002(8) 0.01158(9) 0.00051(7) 0.00102(6) 0.00099(7)
C1 0.0107(8) 0.0140(8) 0.0127(9) -0.0011(7) -0.0007(7) -0.0011(7)
C2 0.0112(8) 0.0131(8) 0.0130(9) -0.0020(7) -0.0005(7) -0.0017(7)
C3 0.0111(8) 0.0131(8) 0.0117(8) 0.0010(7) -0.0001(7) -0.0005(7)
C4 0.0124(9) 0.0142(8) 0.0119(8) -0.0014(7) -0.0005(7) -0.0015(7)
C5 0.0165(9) 0.0109(8) 0.0136(9) -0.0013(7) 0.0017(7) -0.0011(7)
C6 0.0170(10) 0.0162(9) 0.0145(9) -0.0009(7) 0.0001(7) -0.0004(7)
C7 0.0272(11) 0.0229(10) 0.0135(10) 0.0004(8) 0.0006(8) -0.0021(9)
C8 0.0294(12) 0.0310(11) 0.0189(11) 0.0012(9) 0.0119(9) -0.0030(10)
C9 0.0169(11) 0.0315(12) 0.0260(11) 0.0016(9) 0.0087(9) 0.0001(9)
C10 0.0172(10) 0.0214(9) 0.0171(10) 0.0004(8) 0.0020(8) 0.0009(8)
C11 0.0140(9) 0.0161(9) 0.0111(9) -0.0006(7) -0.0001(7) -0.0027(7)
C12 0.0137(9) 0.0167(9) 0.0140(9) -0.0009(7) -0.0003(7) -0.0022(7)
C13 0.0100(8) 0.0140(9) 0.0222(10) -0.0055(7) -0.0013(7) -0.0002(7)
C14 0.0180(10) 0.0266(11) 0.0246(11) -0.0084(9) 0.0009(8) 0.0010(9)
C15 0.0166(11) 0.0366(13) 0.0434(15) -0.0194(11) 0.0072(10) 0.0037(10)
C16 0.0159(11) 0.0222(11) 0.0640(18) -0.0088(11) -0.0066(11) 0.0090(9)
C17 0.0218(11) 0.0207(11) 0.0495(15) 0.0069(10) -0.0061(11) 0.0018(9)
C18 0.0162(10) 0.0204(10) 0.0289(11) 0.0015(9) 0.0006(8) -0.0001(8)
C19 0.0135(9) 0.0143(8) 0.0152(9) -0.0016(7) 0.0017(7) 0.0018(7)
C20 0.0156(9) 0.0151(8) 0.0159(9) -0.0019(7) 0.0000(7) 0.0007(7)
C21 0.0157(9) 0.0143(9) 0.0143(9) -0.0003(7) -0.0015(7) -0.0006(7)
C22 0.0197(10) 0.0182(9) 0.0129(9) -0.0006(7) 0.0012(8) 0.0015(8)
C23 0.0200(10) 0.0168(9) 0.0184(10) -0.0001(8) -0.0053(8) 0.0030(8)
C24 0.0210(10) 0.0187(9) 0.0173(10) 0.0062(8) -0.0026(8) -0.0034(8)
C25 0.0155(10) 0.0290(11) 0.0236(11) 0.0053(9) 0.0051(8) -0.0005(8)
C26 0.0147(9) 0.0180(10) 0.0242(11) 0.0014(8) 0.0014(8) 0.0034(8)
C27 0.0143(9) 0.0137(8) 0.0122(9) 0.0020(7) 0.0007(7) 0.0031(7)
C28 0.0170(9) 0.0153(9) 0.0157(9) 0.0006(7) 0.0022(7) 0.0000(7)
C29 0.0174(10) 0.0214(10) 0.0192(10) 0.0016(8) 0.0038(8) -0.0022(8)
C30 0.0215(11) 0.0262(11) 0.0175(10) 0.0004(8) 0.0074(8) 0.0024(8)
C31 0.0240(11) 0.0179(10) 0.0162(10) -0.0047(8) 0.0039(8) 0.0022(8)
C32 0.0183(10) 0.0147(9) 0.0161(9) 0.0008(7) 0.0023(8) -0.0018(8)
C33 0.0198(10) 0.0183(9) 0.0181(10) -0.0025(8) -0.0004(8) -0.0058(8)
C34 0.0139(9) 0.0152(9) 0.0241(10) -0.0033(8) 0.0011(8) -0.0035(7)
C35 0.0226(10) 0.0173(9) 0.0197(10) 0.0007(8) 0.0071(8) -0.0063(8)
C36 0.0230(10) 0.0114(9) 0.0259(11) 0.0016(8) 0.0013(8) -0.0032(8)
C37 0.0224(10) 0.0164(9) 0.0207(10) -0.0067(8) 0.0025(8) -0.0039(8)
C38 0.0135(10) 0.0299(11) 0.0235(11) -0.0057(9) 0.0000(8) 0.0060(8)
C39 0.0103(9) 0.0246(10) 0.0198(10) 0.0033(8) -0.0017(7) -0.0007(8)
C40 0.0139(9) 0.0211(9) 0.0176(9) -0.0034(8) -0.0026(7) 0.0000(8)
C41 0.0178(10) 0.0271(10) 0.0187(10) 0.0070(8) -0.0022(8) 0.0019(8)
C42 0.0172(10) 0.0193(10) 0.0333(12) -0.0012(9) -0.0064(9) 0.0077(8)

loop_
_atom_type_symbol
_atom_type_description
_atom_type_scat_dispersion_real
_atom_type_scat_dispersion_imag
_atom_type_scat_source
C C 0.0033 0.0016 'International Tables Vol C Tables 4.2.6.8 and 6.1.1.4'
H H 0.0000 0.0000 'International Tables Vol C Tables 4.2.6.8 and 6.1.1.4'
Zr Zr -2.9673 0.5597 'International Tables Vol C Tables 4.2.6.8 and 6.1.1.4'

loop_
_geom_angle_atom_site_label_1
_geom_angle_atom_site_label_2
_geom_angle_atom_site_label_3
_geom_angle
C1 Zr1 C4 77.80(6)
C1 Zr1 C37 129.94(7)
C4 Zr1 C37 103.54(7)
C1 Zr1 C41 100.38(7)
C4 Zr1 C41 128.43(7)
C37 Zr1 C41 114.74(7)
C1 Zr1 C36 117.51(7)
C4 Zr1 C36 134.74(7)
C37 Zr1 C36 32.77(7)
C41 Zr1 C36 92.42(7)
C1 Zr1 C39 98.83(7)
C4 Zr1 C39 74.98(7)
C37 Zr1 C39 130.35(7)
C41 Zr1 C39 54.12(7)
C36 Zr1 C39 135.35(7)
C1 Zr1 C40 81.72(6)
C4 Zr1 C40 98.19(6)
C37 Zr1 C40 144.56(7)
C41 Zr1 C40 32.78(7)
C36 Zr1 C40 125.04(7)
C39 Zr1 C40 32.62(6)
C1 Zr1 C33 101.38(7)
C4 Zr1 C33 81.94(7)
C37 Zr1 C33 32.91(7)
C41 Zr1 C33 145.89(7)
C36 Zr1 C33 54.13(7)
C39 Zr1 C33 145.18(7)
C40 Zr1 C33 176.84(7)
C1 Zr1 C38 131.35(7)
C4 Zr1 C38 88.24(7)
C37 Zr1 C38 98.54(7)
C41 Zr1 C38 54.14(7)
C36 Zr1 C38 105.42(7)
C39 Zr1 C38 32.72(7)
C40 Zr1 C38 54.20(7)
C33 Zr1 C38 122.69(7)
C1 Zr1 C42 132.53(7)
C4 Zr1 C42 120.73(7)
C37 Zr1 C42 90.55(7)
C41 Zr1 C42 32.67(7)
C36 Zr1 C42 81.71(7)
C39 Zr1 C42 53.98(7)
C40 Zr1 C42 54.13(7)
C33 Zr1 C42 123.12(7)
C38 Zr1 C42 32.49(7)
C1 Zr1 C35 85.16(6)
C4 Zr1 C35 128.17(7)
C37 Zr1 C35 54.20(7)
C41 Zr1 C35 102.53(7)
C36 Zr1 C35 32.54(7)
C39 Zr1 C35 156.64(7)
C40 Zr1 C35 127.42(7)
C33 Zr1 C35 53.93(7)
C38 Zr1 C35 136.07(7)
C42 Zr1 C35 106.86(7)
C1 Zr1 C34 75.72(6)
C4 Zr1 C34 95.82(7)
C37 Zr1 C34 54.25(7)
C41 Zr1 C34 134.29(7)
C36 Zr1 C34 53.86(7)
C39 Zr1 C34 170.26(7)
C40 Zr1 C34 150.19(6)
C33 Zr1 C34 32.59(6)
C38 Zr1 C34 152.70(7)
C42 Zr1 C34 135.51(7)
C35 Zr1 C34 32.36(7)
C2 C1 C5 122.86(17)
C2 C1 Zr1 111.42(13)
C5 C1 Zr1 124.54(12)
C1 C2 C11 123.00(17)
C1 C2 C3 119.59(16)
C11 C2 C3 117.38(16)
C4 C3 C19 121.70(16)
C4 C3 C2 119.89(16)
C19 C3 C2 118.39(16)
C3 C4 C27 122.50(16)
C3 C4 Zr1 110.99(12)
C27 C4 Zr1 125.69(13)
C6 C5 C10 117.62(17)
C6 C5 C1 121.03(17)
C10 C5 C1 121.20(17)
C7 C6 C5 121.08(19)
C7 C6 H6 118.9(14)
C5 C6 H6 120.0(14)
C8 C7 C6 120.3(2)
C8 C7 H7 121.9(15)
C6 C7 H7 117.8(15)
C9 C8 C7 119.40(19)
C9 C8 H8 118.7(16)
C7 C8 H8 121.9(16)
C8 C9 C10 120.8(2)
C8 C9 H9 118.2(15)
C10 C9 H9 121.0(15)
C9 C10 C5 120.8(2)
C9 C10 H10 119.5(13)
C5 C10 H10 119.7(13)
C12 C11 C2 174.7(2)
C11 C12 C13 172.3(2)
C14 C13 C18 118.89(18)
C14 C13 C12 121.49(19)
C18 C13 C12 119.53(18)
C15 C14 C13 119.5(2)
C15 C14 H14 122.9(14)
C13 C14 H14 117.6(14)
C16 C15 C14 120.5(2)
C16 C15 H15 121.5(17)
C14 C15 H15 118.0(17)
C17 C16 C15 120.3(2)
C17 C16 H16 120.0(18)
C15 C16 H16 119.7(18)
C18 C17 C16 120.0(2)
C18 C17 H17 118.6(16)
C16 C17 H17 121.3(16)
C17 C18 C13 120.8(2)
C17 C18 H18 121.3(14)
C13 C18 H18 117.8(14)
C20 C19 C3 175.22(19)
C19 C20 C21 176.4(2)
C22 C21 C26 118.36(17)
C22 C21 C20 121.59(17)
C26 C21 C20 120.05(17)
C23 C22 C21 120.80(18)
C23 C22 H22 120.7(15)
C21 C22 H22 118.4(15)
C22 C23 C24 120.28(19)
C22 C23 H23 119.1(15)
C24 C23 H23 120.6(14)
C23 C24 C25 119.38(19)
C23 C24 H24 119.7(14)
C25 C24 H24 120.9(14)
C26 C25 C24 120.71(19)
C26 C25 H25 117.4(16)
C24 C25 H25 121.9(16)
C25 C26 C21 120.45(19)
C25 C26 H26 118.6(15)
C21 C26 H26 120.9(15)
C32 C27 C28 117.35(17)
C32 C27 C4 121.37(17)
C28 C27 C4 121.02(17)
C29 C28 C27 121.15(18)
C29 C28 H28 121.1(14)
C27 C28 H28 117.7(13)
C30 C29 C28 120.27(19)
C30 C29 H29 119.2(15)
C28 C29 H29 120.5(15)
C31 C30 C29 119.47(18)
C31 C30 H30 119.0(15)
C29 C30 H30 121.5(16)
C30 C31 C32 120.52(19)
C30 C31 H31 117.1(16)
C32 C31 H31 122.4(16)
C31 C32 C27 121.23(18)
C31 C32 H32 118.7(14)
C27 C32 H32 120.1(14)
C34 C33 C37 107.84(18)
C34 C33 Zr1 74.30(11)
C37 C33 Zr1 72.72(11)
C34 C33 H33 127.6(15)
C37 C33 H33 124.6(15)
Zr1 C33 H33 119.4(15)
C35 C34 C33 108.11(18)
C35 C34 Zr1 73.81(12)
C33 C34 Zr1 73.11(11)
C35 C34 H34 129.1(15)
C33 C34 H34 122.7(15)
Zr1 C34 H34 120.6(14)
C36 C35 C34 107.98(18)
C36 C35 Zr1 72.90(11)
C34 C35 Zr1 73.83(11)
C36 C35 H35 126.2(14)
C34 C35 H35 125.8(14)
Zr1 C35 H35 117.8(14)
C35 C36 C37 108.34(18)
C35 C36 Zr1 74.57(11)
C37 C36 Zr1 73.03(11)
C35 C36 H36 128.2(14)
C37 C36 H36 123.5(14)
Zr1 C36 H36 118.7(14)
C36 C37 C33 107.73(18)
C36 C37 Zr1 74.20(11)
C33 C37 Zr1 74.37(11)
C36 C37 H37 124.8(13)
C33 C37 H37 127.4(13)
Zr1 C37 H37 118.7(13)
C42 C38 C39 107.89(19)
C42 C38 Zr1 74.00(12)
C39 C38 Zr1 73.47(11)
C42 C38 H38 125.7(14)
C39 C38 H38 126.2(14)
Zr1 C38 H38 114.8(14)
C40 C39 C38 108.28(18)
C40 C39 Zr1 73.82(11)
C38 C39 Zr1 73.80(12)
C40 C39 H39 126.2(14)
C38 C39 H39 125.5(14)
Zr1 C39 H39 119.8(14)
C39 C40 C41 107.54(18)
C39 C40 Zr1 73.57(11)
C41 C40 Zr1 73.02(12)
C39 C40 H40 126.9(15)
C41 C40 H40 125.5(15)
Zr1 C40 H40 118.1(15)
C42 C41 C40 108.32(19)
C42 C41 Zr1 74.55(12)
C40 C41 Zr1 74.21(12)
C42 C41 H41 126.5(16)
C40 C41 H41 125.0(16)
Zr1 C41 H41 120.7(16)
C38 C42 C41 107.95(19)
C38 C42 Zr1 73.50(12)
C41 C42 Zr1 72.78(12)
C38 C42 H42 126.3(14)
C41 C42 H42 125.6(15)
Zr1 C42 H42 116.9(14)

loop_
_geom_bond_atom_site_label_1
_geom_bond_atom_site_label_2
_geom_bond_distance
Zr1 C1 2.2721(18)
Zr1 C4 2.2795(18)
Zr1 C37 2.4915(19)
Zr1 C41 2.497(2)
Zr1 C36 2.5066(19)
Zr1 C39 2.5094(19)
Zr1 C40 2.513(2)
Zr1 C33 2.513(2)
Zr1 C38 2.514(2)
Zr1 C42 2.520(2)
Zr1 C35 2.5280(19)
Zr1 C34 2.528(2)
C1 C2 1.364(3)
C1 C5 1.479(2)
C2 C11 1.436(3)
C2 C3 1.500(2)
C3 C4 1.368(2)
C3 C19 1.444(2)
C4 C27 1.480(2)
C5 C6 1.406(3)
C5 C10 1.409(3)
C6 C7 1.394(3)
C6 H6 0.97(2)
C7 C8 1.389(3)
C7 H7 0.96(3)
C8 C9 1.387(3)
C8 H8 0.94(3)
C9 C10 1.387(3)
C9 H9 0.85(2)
C10 H10 0.98(2)
C11 C12 1.204(3)
C12 C13 1.435(3)
C13 C14 1.401(3)
C13 C18 1.402(3)
C14 C15 1.395(3)
C14 H14 0.94(2)
C15 C16 1.383(4)
C15 H15 0.90(3)
C16 C17 1.378(4)
C16 H16 0.91(3)
C17 C18 1.379(3)
C17 H17 1.01(3)
C18 H18 1.01(2)
C19 C20 1.202(3)
C20 C21 1.435(3)
C21 C22 1.402(3)
C21 C26 1.406(3)
C22 C23 1.386(3)
C22 H22 0.93(2)
C23 C24 1.389(3)
C23 H23 0.91(2)
C24 C25 1.393(3)
C24 H24 0.97(2)
C25 C26 1.380(3)
C25 H25 0.90(2)
C26 H26 0.93(2)
C27 C32 1.400(3)
C27 C28 1.405(3)
C28 C29 1.393(3)
C28 H28 0.91(2)
C29 C30 1.386(3)
C29 H29 0.95(2)
C30 C31 1.380(3)
C30 H30 0.90(3)
C31 C32 1.391(3)
C31 H31 0.88(2)
C32 H32 0.89(2)
C33 C34 1.414(3)
C33 C37 1.418(3)
C33 H33 0.96(2)
C34 C35 1.409(3)
C34 H34 0.99(2)
C35 C36 1.410(3)
C35 H35 0.96(2)
C36 C37 1.410(3)
C36 H36 0.98(2)
C37 H37 0.98(2)
C38 C42 1.408(3)
C38 C39 1.415(3)
C38 H38 0.94(2)
C39 C40 1.410(3)
C39 H39 0.95(2)
C40 C41 1.414(3)
C40 H40 0.94(2)
C41 C42 1.411(3)
C41 H41 0.93(3)
C42 H42 0.96(2)

loop_
_geom_torsion_atom_site_label_1
_geom_torsion_atom_site_label_2
_geom_torsion_atom_site_label_3
_geom_torsion_atom_site_label_4
_geom_torsion
C4 Zr1 C1 C2 -3.54(13)
C37 Zr1 C1 C2 94.00(15)
C41 Zr1 C1 C2 -130.91(13)
C36 Zr1 C1 C2 130.83(13)
C39 Zr1 C1 C2 -75.97(14)
C40 Zr1 C1 C2 -103.84(14)
C33 Zr1 C1 C2 75.52(14)
C38 Zr1 C1 C2 -80.12(16)
C42 Zr1 C1 C2 -124.27(14)
C35 Zr1 C1 C2 127.22(14)
C34 Zr1 C1 C2 95.79(14)
C4 Zr1 C1 C5 -171.37(16)
C37 Zr1 C1 C5 -73.83(17)
C41 Zr1 C1 C5 61.27(16)
C36 Zr1 C1 C5 -37.00(17)
C39 Zr1 C1 C5 116.20(15)
C40 Zr1 C1 C5 88.33(16)
C33 Zr1 C1 C5 -92.31(16)
C38 Zr1 C1 C5 112.06(16)
C42 Zr1 C1 C5 67.90(18)
C35 Zr1 C1 C5 -40.61(15)
C34 Zr1 C1 C5 -72.04(15)
C5 C1 C2 C11 -3.8(3)
Zr1 C1 C2 C11 -171.84(14)
C5 C1 C2 C3 174.22(16)
Zr1 C1 C2 C3 6.2(2)
C1 C2 C3 C4 -6.2(3)
C11 C2 C3 C4 171.86(17)
C1 C2 C3 C19 175.39(17)
C11 C2 C3 C19 -6.5(2)
C19 C3 C4 C27 -8.9(3)
C2 C3 C4 C27 172.74(16)
C19 C3 C4 Zr1 -179.13(14)
C2 C3 C4 Zr1 2.6(2)
C1 Zr1 C4 C3 0.48(13)
C37 Zr1 C4 C3 -128.10(13)
C41 Zr1 C4 C3 94.13(15)
C36 Zr1 C4 C3 -116.33(14)
C39 Zr1 C4 C3 103.22(14)
C40 Zr1 C4 C3 80.10(14)
C33 Zr1 C4 C3 -103.08(14)
C38 Zr1 C4 C3 133.54(14)
C42 Zr1 C4 C3 133.01(13)
C35 Zr1 C4 C3 -73.28(15)
C34 Zr1 C4 C3 -73.51(14)
C1 Zr1 C4 C27 -169.32(16)
C37 Zr1 C4 C27 62.10(16)
C41 Zr1 C4 C27 -75.67(17)
C36 Zr1 C4 C27 73.87(18)
C39 Zr1 C4 C27 -66.58(15)
C40 Zr1 C4 C27 -89.70(16)
C33 Zr1 C4 C27 87.12(16)
C38 Zr1 C4 C27 -36.26(16)
C42 Zr1 C4 C27 -36.79(18)
C35 Zr1 C4 C27 116.92(15)
C34 Zr1 C4 C27 116.68(15)
C2 C1 C5 C6 132.8(2)
Zr1 C1 C5 C6 -60.7(2)
C2 C1 C5 C10 -51.7(3)
Zr1 C1 C5 C10 114.79(18)
C10 C5 C6 C7 0.8(3)
C1 C5 C6 C7 176.47(18)
C5 C6 C7 C8 -1.4(3)
C6 C7 C8 C9 1.1(3)
C7 C8 C9 C10 -0.3(3)
C8 C9 C10 C5 -0.2(3)
C6 C5 C10 C9 0.0(3)
C1 C5 C10 C9 -175.67(19)
C1 C2 C11 C12 90(2)
C3 C2 C11 C12 -88(2)
C2 C11 C12 C13 18(3)
C11 C12 C13 C14 -114.3(15)
C11 C12 C13 C18 62.2(16)
C18 C13 C14 C15 1.3(3)
C12 C13 C14 C15 177.79(19)
C13 C14 C15 C16 0.0(3)
C14 C15 C16 C17 -1.0(4)
C15 C16 C17 C18 0.6(4)
C16 C17 C18 C13 0.8(3)
C14 C13 C18 C17 -1.7(3)
C12 C13 C18 C17 -178.30(19)
C4 C3 C19 C20 -25(3)
C2 C3 C19 C20 154(2)
C3 C19 C20 C21 55(5)
C19 C20 C21 C22 172(3)
C19 C20 C21 C26 -8(3)
C26 C21 C22 C23 1.1(3)
C20 C21 C22 C23 -178.49(19)
C21 C22 C23 C24 -1.4(3)
C22 C23 C24 C25 0.4(3)
C23 C24 C25 C26 1.0(3)
C24 C25 C26 C21 -1.3(3)
C22 C21 C26 C25 0.2(3)
C20 C21 C26 C25 179.85(19)
C3 C4 C27 C32 135.3(2)
Zr1 C4 C27 C32 -56.0(2)
C3 C4 C27 C28 -50.7(3)
Zr1 C4 C27 C28 117.98(17)
C32 C27 C28 C29 0.0(3)
C4 C27 C28 C29 -174.20(18)
C27 C28 C29 C30 -0.9(3)
C28 C29 C30 C31 0.6(3)
C29 C30 C31 C32 0.7(3)
C30 C31 C32 C27 -1.6(3)
C28 C27 C32 C31 1.2(3)
C4 C27 C32 C31 175.43(18)
C1 Zr1 C33 C34 38.55(13)
C4 Zr1 C33 C34 114.30(12)
C37 Zr1 C33 C34 -114.88(17)
C41 Zr1 C33 C34 -90.12(16)
C36 Zr1 C33 C34 -77.29(13)
C39 Zr1 C33 C34 162.85(12)
C40 Zr1 C33 C34 -153.0(12)
C38 Zr1 C33 C34 -163.04(12)
C42 Zr1 C33 C34 -124.11(12)
C35 Zr1 C33 C34 -36.79(12)
C1 Zr1 C33 C37 153.43(12)
C4 Zr1 C33 C37 -130.83(12)
C41 Zr1 C33 C37 24.75(18)
C36 Zr1 C33 C37 37.58(12)
C39 Zr1 C33 C37 -82.27(16)
C40 Zr1 C33 C37 -38.2(13)
C38 Zr1 C33 C37 -48.16(14)
C42 Zr1 C33 C37 -9.24(15)
C35 Zr1 C33 C37 78.08(13)
C34 Zr1 C33 C37 114.88(17)
C37 C33 C34 C35 0.5(2)
Zr1 C33 C34 C35 66.06(14)
C37 C33 C34 Zr1 -65.51(14)
C1 Zr1 C34 C35 103.84(12)
C4 Zr1 C34 C35 179.65(12)
C37 Zr1 C34 C35 -77.84(13)
C41 Zr1 C34 C35 13.19(16)
C36 Zr1 C34 C35 -37.06(12)
C39 Zr1 C34 C35 160.7(4)
C40 Zr1 C34 C35 61.88(18)
C33 Zr1 C34 C35 -115.24(17)
C38 Zr1 C34 C35 -82.87(19)
C42 Zr1 C34 C35 -33.57(16)
C1 Zr1 C34 C33 -140.91(13)
C4 Zr1 C34 C33 -65.11(12)
C37 Zr1 C34 C33 37.40(12)
C41 Zr1 C34 C33 128.43(13)
C36 Zr1 C34 C33 78.18(13)
C39 Zr1 C34 C33 -84.1(4)
C40 Zr1 C34 C33 177.12(13)
C38 Zr1 C34 C33 32.4(2)
C42 Zr1 C34 C33 81.68(15)
C35 Zr1 C34 C33 115.24(17)
C33 C34 C35 C36 -0.2(2)
Zr1 C34 C35 C36 65.42(14)
C33 C34 C35 Zr1 -65.59(14)
C1 Zr1 C35 C36 174.04(13)
C4 Zr1 C35 C36 -115.62(13)
C37 Zr1 C35 C36 -37.15(12)
C41 Zr1 C35 C36 74.46(13)
C39 Zr1 C35 C36 72.9(2)
C40 Zr1 C35 C36 98.33(14)
C33 Zr1 C35 C36 -78.11(13)
C38 Zr1 C35 C36 23.83(17)
C42 Zr1 C35 C36 40.94(14)
C34 Zr1 C35 C36 -115.18(18)
C1 Zr1 C35 C34 -70.79(12)
C4 Zr1 C35 C34 -0.44(15)
C37 Zr1 C35 C34 78.02(13)
C41 Zr1 C35 C34 -170.37(12)
C36 Zr1 C35 C34 115.18(18)
C39 Zr1 C35 C34 -171.89(15)
C40 Zr1 C35 C34 -146.50(11)
C33 Zr1 C35 C34 37.07(11)
C38 Zr1 C35 C34 139.01(12)
C42 Zr1 C35 C34 156.12(12)
C34 C35 C36 C37 -0.3(2)
Zr1 C35 C36 C37 65.76(14)
C34 C35 C36 Zr1 -66.04(14)
C1 Zr1 C36 C35 -6.70(15)
C4 Zr1 C36 C35 93.70(14)
C37 Zr1 C36 C35 115.19(18)
C41 Zr1 C36 C35 -109.72(13)
C39 Zr1 C36 C35 -147.36(12)
C40 Zr1 C36 C35 -106.30(13)
C33 Zr1 C36 C35 77.43(13)
C38 Zr1 C36 C35 -163.10(12)
C42 Zr1 C36 C35 -140.67(14)
C34 Zr1 C36 C35 36.85(12)
C1 Zr1 C36 C37 -121.89(12)
C4 Zr1 C36 C37 -21.49(17)
C41 Zr1 C36 C37 135.09(13)
C39 Zr1 C36 C37 97.45(14)
C40 Zr1 C36 C37 138.51(12)
C33 Zr1 C36 C37 -37.75(12)
C38 Zr1 C36 C37 81.72(13)
C42 Zr1 C36 C37 104.14(13)
C35 Zr1 C36 C37 -115.19(18)
C34 Zr1 C36 C37 -78.34(13)
C35 C36 C37 C33 0.6(2)
Zr1 C36 C37 C33 67.39(14)
C35 C36 C37 Zr1 -66.78(14)
C34 C33 C37 C36 -0.7(2)
Zr1 C33 C37 C36 -67.28(14)
C34 C33 C37 Zr1 66.56(14)
C1 Zr1 C37 C36 79.18(14)
C4 Zr1 C37 C36 164.48(12)
C41 Zr1 C37 C36 -50.95(14)
C39 Zr1 C37 C36 -113.87(13)
C40 Zr1 C37 C36 -69.30(17)
C33 Zr1 C37 C36 114.07(18)
C38 Zr1 C37 C36 -105.28(13)
C42 Zr1 C37 C36 -73.66(13)
C35 Zr1 C37 C36 36.88(12)
C34 Zr1 C37 C36 77.05(13)
C1 Zr1 C37 C33 -34.89(15)
C4 Zr1 C37 C33 50.41(13)
C41 Zr1 C37 C33 -165.02(11)
C36 Zr1 C37 C33 -114.07(18)
C39 Zr1 C37 C33 132.06(12)
C40 Zr1 C37 C33 176.64(12)
C38 Zr1 C37 C33 140.65(12)
C42 Zr1 C37 C33 172.27(13)
C35 Zr1 C37 C33 -77.19(13)
C34 Zr1 C37 C33 -37.02(11)
C1 Zr1 C38 C42 -107.13(14)
C4 Zr1 C38 C42 -179.15(13)
C37 Zr1 C38 C42 77.43(13)
C41 Zr1 C38 C42 -37.01(12)
C36 Zr1 C38 C42 44.63(14)
C39 Zr1 C38 C42 -114.73(18)
C40 Zr1 C38 C42 -77.73(14)
C33 Zr1 C38 C42 101.59(14)
C35 Zr1 C38 C42 31.60(17)
C34 Zr1 C38 C42 81.6(2)
C1 Zr1 C38 C39 7.60(16)
C4 Zr1 C38 C39 -64.42(13)
C37 Zr1 C38 C39 -167.85(12)
C41 Zr1 C38 C39 77.72(13)
C36 Zr1 C38 C39 159.36(12)
C40 Zr1 C38 C39 36.99(12)
C33 Zr1 C38 C39 -143.68(12)
C42 Zr1 C38 C39 114.73(18)
C35 Zr1 C38 C39 146.33(12)
C34 Zr1 C38 C39 -163.72(14)
C42 C38 C39 C40 0.2(2)
Zr1 C38 C39 C40 -66.32(14)
C42 C38 C39 Zr1 66.56(15)
C1 Zr1 C39 C40 -59.12(13)
C4 Zr1 C39 C40 -133.86(13)
C37 Zr1 C39 C40 130.97(12)
C41 Zr1 C39 C40 37.35(12)
C36 Zr1 C39 C40 86.20(14)
C33 Zr1 C39 C40 175.92(12)
C38 Zr1 C39 C40 115.12(18)
C42 Zr1 C39 C40 78.01(13)
C35 Zr1 C39 C40 39.2(2)
C34 Zr1 C39 C40 -114.3(4)
C1 Zr1 C39 C38 -174.24(12)
C4 Zr1 C39 C38 111.02(13)
C37 Zr1 C39 C38 15.86(16)
C41 Zr1 C39 C38 -77.76(14)
C36 Zr1 C39 C38 -28.91(17)
C40 Zr1 C39 C38 -115.12(18)
C33 Zr1 C39 C38 60.81(18)
C42 Zr1 C39 C38 -37.11(13)
C35 Zr1 C39 C38 -75.9(2)
C34 Zr1 C39 C38 130.6(4)
C38 C39 C40 C41 0.7(2)
Zr1 C39 C40 C41 -65.63(14)
C38 C39 C40 Zr1 66.31(14)
C1 Zr1 C40 C39 121.02(12)
C4 Zr1 C40 C39 44.71(13)
C37 Zr1 C40 C39 -82.88(16)
C41 Zr1 C40 C39 -114.75(18)
C36 Zr1 C40 C39 -121.08(12)
C33 Zr1 C40 C39 -47.5(13)
C38 Zr1 C40 C39 -37.12(12)
C42 Zr1 C40 C39 -77.49(13)
C35 Zr1 C40 C39 -161.61(11)
C34 Zr1 C40 C39 161.92(13)
C1 Zr1 C40 C41 -124.23(13)
C4 Zr1 C40 C41 159.46(12)
C37 Zr1 C40 C41 31.87(18)
C36 Zr1 C40 C41 -6.33(15)
C39 Zr1 C40 C41 114.75(18)
C33 Zr1 C40 C41 67.2(12)
C38 Zr1 C40 C41 77.63(13)
C42 Zr1 C40 C41 37.26(12)
C35 Zr1 C40 C41 -46.86(15)
C34 Zr1 C40 C41 -83.33(17)
C39 C40 C41 C42 -1.3(2)
Zr1 C40 C41 C42 -67.34(15)
C39 C40 C41 Zr1 66.00(14)
C1 Zr1 C41 C42 170.93(13)
C4 Zr1 C41 C42 88.34(14)
C37 Zr1 C41 C42 -45.65(15)
C36 Zr1 C41 C42 -70.53(13)
C39 Zr1 C41 C42 77.48(14)
C40 Zr1 C41 C42 114.65(18)
C33 Zr1 C41 C42 -60.16(18)
C38 Zr1 C41 C42 36.80(13)
C35 Zr1 C41 C42 -101.77(13)
C34 Zr1 C41 C42 -108.96(14)
C1 Zr1 C41 C40 56.28(13)
C4 Zr1 C41 C40 -26.31(15)
C37 Zr1 C41 C40 -160.30(11)
C36 Zr1 C41 C40 174.82(12)
C39 Zr1 C41 C40 -37.17(11)
C33 Zr1 C41 C40 -174.81(12)
C38 Zr1 C41 C40 -77.85(13)
C42 Zr1 C41 C40 -114.65(18)
C35 Zr1 C41 C40 143.58(12)
C34 Zr1 C41 C40 136.39(12)
C39 C38 C42 C41 -1.1(2)
Zr1 C38 C42 C41 65.13(15)
C39 C38 C42 Zr1 -66.21(14)
C40 C41 C42 C38 1.5(2)
Zr1 C41 C42 C38 -65.61(15)
C40 C41 C42 Zr1 67.12(15)
C1 Zr1 C42 C38 103.21(14)
C4 Zr1 C42 C38 0.99(15)
C37 Zr1 C42 C38 -105.15(13)
C41 Zr1 C42 C38 115.36(19)
C36 Zr1 C42 C38 -136.81(14)
C39 Zr1 C42 C38 37.38(12)
C40 Zr1 C42 C38 77.97(13)
C33 Zr1 C42 C38 -100.15(13)
C35 Zr1 C42 C38 -157.67(12)
C34 Zr1 C42 C38 -139.66(13)
C1 Zr1 C42 C41 -12.15(17)
C4 Zr1 C42 C41 -114.36(13)
C37 Zr1 C42 C41 139.50(13)
C36 Zr1 C42 C41 107.83(13)
C39 Zr1 C42 C41 -77.98(13)
C40 Zr1 C42 C41 -37.38(12)
C33 Zr1 C42 C41 144.50(12)
C38 Zr1 C42 C41 -115.36(19)
C35 Zr1 C42 C41 86.97(13)
C34 Zr1 C42 C41 104.98(14)
